data_7205373
loop_
_publ_author_name
'Sun, Hailong'
'Mei, Haibo'
'An, Guanghui'
'Han, Jianlin'
'Pan, Yi'

_publ_section_title
;
 Hydrogen-bonding self-assembly of two dimensional (2D) layer
 structures generating metal--organic nanotubes
;
_journal_issue 3
_journal_name_full CrystEngComm
_journal_page_first 734
_journal_paper_doi 10.1039/c0ce00471e
_journal_volume 13
_journal_year 2011
_chemical_formula_moiety 'C27 H20 Co N4 O4 S, H0.80 O0.40, 1.6(H2 O)'
_chemical_formula_sum 'C27 H24 Co N4 O6 S'
_chemical_formula_weight 591.49
_chemical_name_systematic
;
?
;
_space_group_IT_number 15
_symmetry_cell_setting monoclinic
_symmetry_space_group_name_Hall '-C 2yc'
_symmetry_space_group_name_H-M 'C 1 2/c 1'
_atom_sites_solution_hydrogens geom
_atom_sites_solution_primary direct
_atom_sites_solution_secondary difmap
_audit_creation_method SHELXL-97
_cell_angle_alpha 90.00
_cell_angle_beta 95.758(2)
_cell_angle_gamma 90.00
_cell_formula_units_Z 8
_cell_length_a 30.6320(13)
_cell_length_b 13.6735(15)
_cell_length_c 14.9266(16)
_cell_measurement_reflns_used 1456
_cell_measurement_temperature 291(2)
_cell_measurement_theta_max 19.92
_cell_measurement_theta_min 2.17
_cell_volume 6220.4(10)
_computing_cell_refinement SMART
_computing_data_collection 'SMART (Bruker, 2000)'
_computing_data_reduction 'SAINT (Bruker, 2000)'
_computing_molecular_graphics SHELXTL
_computing_publication_material SHELXTL
_computing_structure_refinement SHELXTL
_computing_structure_solution 'SHELXTL (Bruker, 2000)'
_diffrn_ambient_temperature 291(2)
_diffrn_measured_fraction_theta_full 0.998
_diffrn_measured_fraction_theta_max 0.998
_diffrn_measurement_device_type 'Bruker Smart Apex CCD'
_diffrn_measurement_method 'phi and omega scans'
_diffrn_radiation_monochromator graphite
_diffrn_radiation_source 'sealed tube'
_diffrn_radiation_type MoK\a
_diffrn_radiation_wavelength 0.71073
_diffrn_reflns_av_R_equivalents 0.0566
_diffrn_reflns_av_sigmaI/netI 0.0848
_diffrn_reflns_limit_h_max 29
_diffrn_reflns_limit_h_min -37
_diffrn_reflns_limit_k_max 16
_diffrn_reflns_limit_k_min -16
_diffrn_reflns_limit_l_max 18
_diffrn_reflns_limit_l_min -16
_diffrn_reflns_number 16743
_diffrn_reflns_theta_full 26.00
_diffrn_reflns_theta_max 26.00
_diffrn_reflns_theta_min 2.09
_exptl_absorpt_coefficient_mu 0.661
_exptl_absorpt_correction_T_max 0.8682
_exptl_absorpt_correction_T_min 0.8263
_exptl_absorpt_correction_type multi-scan
_exptl_absorpt_process_details 'SADABS; Bruker, 2000'
_exptl_crystal_density_diffrn 1.263
_exptl_crystal_density_method 'not measured'
_exptl_crystal_F_000 2440
_exptl_crystal_size_max 0.30
_exptl_crystal_size_mid 0.24
_exptl_crystal_size_min 0.22
_refine_diff_density_max 0.687
_refine_diff_density_min -0.468
_refine_diff_density_rms 0.066
_refine_ls_extinction_method none
_refine_ls_goodness_of_fit_ref 0.999
_refine_ls_hydrogen_treatment constr
_refine_ls_matrix_type full
_refine_ls_number_parameters 363
_refine_ls_number_reflns 6106
_refine_ls_number_restraints 0
_refine_ls_restrained_S_all 0.999
_refine_ls_R_factor_all 0.0801
_refine_ls_R_factor_gt 0.0536
_refine_ls_shift/su_max 0.000
_refine_ls_shift/su_mean 0.000
_refine_ls_structure_factor_coef Fsqd
_refine_ls_weighting_details 'calc w=1/[\s^2^(Fo^2^)+(0.05P)^2^] where P=(Fo^2^+2Fc^2^)/3'
_refine_ls_weighting_scheme calc
_refine_ls_wR_factor_gt 0.1050
_refine_ls_wR_factor_ref 0.1096
_reflns_number_gt 4185
_reflns_number_total 6106
_reflns_threshold_expression >2sigma(I)
_cod_data_source_file C0CE00471E.TXT
_cod_data_source_block sune
_cod_depositor_comments
;
The following automatic conversions were performed:
'_symmetry_cell_setting' value 'Monoclinic' changed to 'monoclinic'
according to '/home/saulius/struct/CIF-dictionaries/cif_core.dic'
dictionary named 'cif_core.dic' version 2.4.1 from 2010-06-29.

Automatic conversion script
Id: cif_fix_enum 1555 2011-01-17 13:19:09Z saulius 
;
_cod_original_sg_symbol_H-M 'C2/c '
_cod_database_code 7205373

loop_
_symmetry_equiv_pos_as_xyz
'x, y, z'
'-x, y, -z+1/2'
'x+1/2, y+1/2, z'
'-x+1/2, y+1/2, -z+1/2'
'-x, -y, -z'
'x, -y, z-1/2'
'-x+1/2, -y+1/2, -z'
'x+1/2, -y+1/2, z-1/2'

loop_
_atom_site_label
_atom_site_type_symbol
_atom_site_fract_x
_atom_site_fract_y
_atom_site_fract_z
_atom_site_U_iso_or_equiv
_atom_site_adp_type
_atom_site_occupancy
_atom_site_symmetry_multiplicity
_atom_site_calc_flag
_atom_site_refinement_flags
_atom_site_disorder_assembly
_atom_site_disorder_group
C1 C 0.19993(9) 0.2718(2) 0.5796(2) 0.0304(6) Uani 1 1 d . . .
C2 C 0.15547(9) 0.3074(2) 0.59677(19) 0.0327(6) Uani 1 1 d . . .
C3 C 0.14959(10) 0.3951(2) 0.6419(2) 0.0361(7) Uani 1 1 d . . .
H3 H 0.1741 0.4317 0.6629 0.043 Uiso 1 1 calc R . .
C4 C 0.10858(10) 0.4290(2) 0.6560(2) 0.0372(7) Uani 1 1 d . . .
H4 H 0.1054 0.4882 0.6853 0.045 Uiso 1 1 calc R . .
C5 C 0.07101(9) 0.3724(2) 0.6254(2) 0.0340(7) Uani 1 1 d . . .
C6 C 0.07657(10) 0.2838(2) 0.5824(2) 0.0401(7) Uani 1 1 d . . .
H6 H 0.0523 0.2446 0.5655 0.048 Uiso 1 1 calc R . .
C7 C 0.11673(10) 0.2542(2) 0.5651(2) 0.0401(7) Uani 1 1 d . . .
H7 H 0.1194 0.1976 0.5316 0.048 Uiso 1 1 calc R . .
C8 C -0.00872(9) 0.4099(2) 0.5936(2) 0.0341(6) Uani 1 1 d . . .
C9 C -0.04415(5) 0.34394(15) 0.44685(10) 0.0375(7) Uani 1 1 d G . .
C10 C -0.08490(6) 0.31593(16) 0.47146(9) 0.0379(7) Uani 1 1 d G . .
H10 H -0.0904 0.3183 0.5316 0.046 Uiso 1 1 calc R . .
C11 C -0.11743(5) 0.28438(16) 0.40623(11) 0.0400(7) Uani 1 1 d G . .
H11 H -0.1447 0.2656 0.4227 0.048 Uiso 1 1 calc R . .
C12 C -0.10920(5) 0.28084(15) 0.31639(10) 0.0330(6) Uani 1 1 d G . .
C13 C -0.06845(6) 0.30885(15) 0.29177(9) 0.0391(7) Uani 1 1 d G . .
H13 H -0.0629 0.3065 0.2317 0.047 Uiso 1 1 calc R . .
C14 C -0.03592(5) 0.34041(16) 0.35701(12) 0.0376(7) Uani 1 1 d G . .
H14 H -0.0087 0.3591 0.3405 0.045 Uiso 1 1 calc R . .
C15 C -0.14414(9) 0.2485(2) 0.2449(2) 0.0331(7) Uani 1 1 d . . .
C16 C 0.17670(10) 0.43479(19) 0.4062(2) 0.0353(7) Uani 1 1 d . . .
H16 H 0.1536 0.4038 0.4307 0.042 Uiso 1 1 calc R . .
C17 C 0.17694(11) 0.5340(2) 0.4023(2) 0.0405(8) Uani 1 1 d . . .
H17 H 0.1542 0.5696 0.4234 0.049 Uiso 1 1 calc R . .
C18 C 0.21170(11) 0.5828(2) 0.3665(2) 0.0380(7) Uani 1 1 d . . .
C19 C 0.24419(11) 0.5246(2) 0.3380(2) 0.0426(8) Uani 1 1 d . . .
H19 H 0.2680 0.5533 0.3144 0.051 Uiso 1 1 calc R . .
C20 C 0.24188(11) 0.4245(2) 0.3441(2) 0.0377(7) Uani 1 1 d . . .
H20 H 0.2647 0.3875 0.3252 0.045 Uiso 1 1 calc R . .
C21 C 0.21618(12) 0.6916(2) 0.3598(2) 0.0429(8) Uani 1 1 d . . .
H21 H 0.2429 0.7204 0.3506 0.051 Uiso 1 1 calc R . .
C22 C 0.17777(11) 0.7501(2) 0.3682(2) 0.0421(8) Uani 1 1 d . . .
H22 H 0.1503 0.7231 0.3734 0.051 Uiso 1 1 calc R . .
C23 C 0.18597(11) 0.8589(2) 0.3678(2) 0.0413(7) Uani 1 1 d . . .
C24 C 0.15785(12) 0.9181(2) 0.3152(2) 0.0442(8) Uani 1 1 d . . .
H24 H 0.1351 0.8914 0.2771 0.053 Uiso 1 1 calc R . .
C25 C 0.16398(11) 1.0197(2) 0.3198(2) 0.0432(8) Uani 1 1 d . . .
H25 H 0.1450 1.0590 0.2830 0.052 Uiso 1 1 calc R . .
C26 C 0.22404(11) 1.0066(2) 0.4095(2) 0.0497(9) Uani 1 1 d . . .
H26 H 0.2493 1.0347 0.4382 0.060 Uiso 1 1 calc R . .
C27 C 0.22212(12) 0.9056(2) 0.4103(2) 0.0484(9) Uani 1 1 d . . .
H27 H 0.2451 0.8695 0.4393 0.058 Uiso 1 1 calc R . .
Co1 Co 0.203583(12) 0.21982(3) 0.37926(2) 0.02598(11) Uani 1 1 d . . .
N1 N 0.03058(8) 0.4103(2) 0.64473(18) 0.0410(6) Uani 1 1 d . . .
H1B H 0.0253 0.3806 0.6963 0.049 Uiso 1 1 d R . .
N2 N -0.00858(8) 0.3726(2) 0.50996(17) 0.0385(6) Uani 1 1 d . . .
H2B H 0.0068 0.4162 0.4807 0.046 Uiso 1 1 d R . .
N3 N 0.20888(8) 0.37860(17) 0.37555(18) 0.0364(6) Uani 1 1 d . . .
N4 N 0.19608(8) 1.06379(17) 0.37504(18) 0.0349(6) Uani 1 1 d . . .
O1 O 0.23139(6) 0.30109(13) 0.62992(13) 0.0297(4) Uani 1 1 d . . .
O2 O 0.20150(7) 0.21424(14) 0.51317(14) 0.0345(5) Uani 1 1 d . . .
O3 O -0.13547(6) 0.24055(15) 0.16594(15) 0.0361(5) Uani 1 1 d . . .
O4 O -0.18201(7) 0.23184(14) 0.26677(14) 0.0348(5) Uani 1 1 d . . .
O1W O 0.16081(18) 1.0193(4) 0.0776(4) 0.0472(15) Uani 0.40 1 d P . .
H1WA H 0.1850 0.9973 0.0627 0.071 Uiso 0.40 1 d PR . .
H1WB H 0.1425 0.9727 0.0788 0.071 Uiso 0.40 1 d PR . .
O2W O 0.4518(2) 0.4508(4) 0.4696(4) 0.0500(15) Uani 0.40 1 d P . .
H2WD H 0.4306 0.4197 0.4413 0.060 Uiso 0.40 1 d PR . .
H2WA H 0.4728 0.4554 0.4366 0.075 Uiso 0.40 1 d PR . .
O3W O 0.98890(18) 0.1477(5) 0.5522(4) 0.0521(16) Uani 0.40 1 d P . .
H3WA H 0.9732 0.0997 0.5320 0.078 Uiso 0.40 1 d PR . .
H3WC H 0.9866 0.1546 0.6081 0.078 Uiso 0.40 1 d PR . .
O4W O 0.5000 0.4393(3) 0.7500 0.0498(10) Uani 0.80 2 d SP . .
H4WA H 0.5111 0.4624 0.8000 0.075 Uiso 0.40 1 d PR . .
H4WB H 0.4747 0.4164 0.7560 0.075 Uiso 0.40 1 d PR . .
O5W O 0.43017(19) 0.6349(4) 0.6163(4) 0.0484(15) Uani 0.40 1 d P . .
H5WD H 0.4455 0.5922 0.6463 0.058 Uiso 0.40 1 d PR . .
H5WC H 0.4298 0.6225 0.5604 0.073 Uiso 0.40 1 d PR . .
S1 S -0.05235(2) 0.46027(6) 0.63469(5) 0.03712(19) Uani 1 1 d . . .

loop_
_atom_site_aniso_label
_atom_site_aniso_U_11
_atom_site_aniso_U_22
_atom_site_aniso_U_33
_atom_site_aniso_U_23
_atom_site_aniso_U_13
_atom_site_aniso_U_12
C1 0.0305(14) 0.0244(13) 0.0354(15) -0.0020(12) -0.0005(12) 0.0091(12)
C2 0.0286(15) 0.0421(16) 0.0272(15) -0.0087(12) 0.0021(11) 0.0011(12)
C3 0.0253(14) 0.0380(16) 0.0425(17) -0.0092(14) -0.0094(12) 0.0043(13)
C4 0.0296(16) 0.0415(16) 0.0391(17) -0.0158(14) -0.0042(13) 0.0065(13)
C5 0.0245(15) 0.0394(16) 0.0370(16) -0.0072(13) -0.0026(12) 0.0058(12)
C6 0.0246(15) 0.0492(18) 0.0460(18) -0.0183(16) 0.0006(12) -0.0056(14)
C7 0.0282(15) 0.0410(17) 0.0499(19) -0.0144(14) -0.0018(14) 0.0051(13)
C8 0.0251(14) 0.0378(15) 0.0391(16) -0.0091(14) 0.0023(12) -0.0026(12)
C9 0.0247(15) 0.0524(19) 0.0356(17) -0.0112(15) 0.0044(13) -0.0065(13)
C10 0.0274(15) 0.0435(17) 0.0427(18) -0.0117(14) 0.0024(13) -0.0109(13)
C11 0.0366(16) 0.0532(19) 0.0307(16) -0.0145(14) 0.0059(12) -0.0145(15)
C12 0.0328(15) 0.0347(15) 0.0302(15) -0.0011(13) -0.0029(12) -0.0106(13)
C13 0.0367(17) 0.0491(18) 0.0316(16) -0.0093(14) 0.0041(13) -0.0128(14)
C14 0.0287(15) 0.0500(18) 0.0341(17) -0.0159(14) 0.0037(12) -0.0046(13)
C15 0.0317(16) 0.0252(14) 0.0404(18) -0.0014(12) -0.0068(13) 0.0045(12)
C16 0.0427(18) 0.0225(13) 0.0413(18) 0.0047(12) 0.0066(14) 0.0029(13)
C17 0.0434(19) 0.0284(15) 0.052(2) -0.0064(14) 0.0173(15) 0.0030(13)
C18 0.0474(19) 0.0241(14) 0.0418(18) 0.0002(13) 0.0013(14) -0.0036(13)
C19 0.051(2) 0.0334(16) 0.0455(19) 0.0090(14) 0.0154(16) -0.0016(14)
C20 0.0449(18) 0.0318(15) 0.0381(17) 0.0119(13) 0.0123(14) 0.0080(13)
C21 0.049(2) 0.0367(16) 0.046(2) 0.0092(14) 0.0203(16) -0.0024(15)
C22 0.0466(19) 0.0283(14) 0.0491(19) 0.0034(13) -0.0064(15) 0.0017(13)
C23 0.0445(18) 0.0345(16) 0.0437(19) 0.0030(14) -0.0010(14) 0.0008(15)
C24 0.0470(19) 0.0322(15) 0.0486(19) -0.0041(15) -0.0191(15) -0.0030(14)
C25 0.0451(19) 0.0350(16) 0.0447(19) -0.0036(14) -0.0196(15) 0.0068(15)
C26 0.045(2) 0.0384(18) 0.061(2) 0.0173(16) -0.0197(17) -0.0089(16)
C27 0.054(2) 0.0301(16) 0.056(2) -0.0238(15) -0.0190(17) 0.0183(15)
Co1 0.0250(2) 0.02217(19) 0.0298(2) 0.00023(15) -0.00193(14) 0.00433(15)
N1 0.0330(14) 0.0514(16) 0.0373(15) -0.0159(13) -0.0036(11) 0.0032(12)
N2 0.0248(13) 0.0487(15) 0.0419(16) -0.0175(12) 0.0034(11) -0.0075(11)
N3 0.0391(15) 0.0232(12) 0.0455(15) 0.0092(11) -0.0022(12) 0.0018(10)
N4 0.0317(13) 0.0243(12) 0.0484(16) -0.0045(11) 0.0031(12) 0.0002(10)
O1 0.0255(10) 0.0243(9) 0.0383(11) -0.0002(8) -0.0020(9) 0.0047(8)
O2 0.0398(12) 0.0322(11) 0.0325(11) -0.0032(9) 0.0086(9) 0.0019(9)
O3 0.0281(10) 0.0386(11) 0.0402(12) -0.0065(9) -0.0027(9) -0.0032(9)
O4 0.0348(11) 0.0330(11) 0.0351(11) -0.0009(9) -0.0038(9) 0.0036(9)
O1W 0.029(3) 0.054(3) 0.057(4) -0.008(3) -0.004(3) 0.019(3)
O2W 0.050(3) 0.049(3) 0.049(4) -0.018(3) -0.003(3) 0.012(3)
O3W 0.034(3) 0.071(4) 0.050(4) 0.001(3) -0.006(3) -0.016(3)
O4W 0.040(2) 0.050(2) 0.059(3) 0.000 -0.001(2) 0.000
O5W 0.051(4) 0.030(3) 0.061(4) 0.004(3) -0.013(3) 0.019(3)
S1 0.0219(4) 0.0457(4) 0.0429(4) -0.0113(4) -0.0012(3) 0.0070(3)

loop_
_atom_type_symbol
_atom_type_description
_atom_type_scat_dispersion_real
_atom_type_scat_dispersion_imag
_atom_type_scat_source
C C 0.0033 0.0016 'International Tables Vol C Tables 4.2.6.8 and 6.1.1.4'
H H 0.0000 0.0000 'International Tables Vol C Tables 4.2.6.8 and 6.1.1.4'
Co Co 0.3494 0.9721 'International Tables Vol C Tables 4.2.6.8 and 6.1.1.4'
N N 0.0061 0.0033 'International Tables Vol C Tables 4.2.6.8 and 6.1.1.4'
O O 0.0106 0.0060 'International Tables Vol C Tables 4.2.6.8 and 6.1.1.4'
S S 0.1246 0.1234 'International Tables Vol C Tables 4.2.6.8 and 6.1.1.4'

loop_
_geom_angle_atom_site_label_1
_geom_angle_atom_site_label_2
_geom_angle_atom_site_label_3
_geom_angle
_geom_angle_site_symmetry_1
_geom_angle_site_symmetry_3
_geom_angle_publ_flag
O1 C1 O2 126.2(3) . . ?
O1 C1 C2 117.5(2) . . ?
O2 C1 C2 116.3(2) . . ?
C3 C2 C7 117.0(3) . . ?
C3 C2 C1 121.8(3) . . ?
C7 C2 C1 121.2(3) . . ?
C4 C3 C2 121.8(3) . . ?
C4 C3 H3 119.1 . . ?
C2 C3 H3 119.1 . . ?
C3 C4 C5 119.3(3) . . ?
C3 C4 H4 120.3 . . ?
C5 C4 H4 120.3 . . ?
C6 C5 N1 124.8(3) . . ?
C6 C5 C4 119.3(3) . . ?
N1 C5 C4 115.9(3) . . ?
C7 C6 C5 120.5(3) . . ?
C7 C6 H6 119.7 . . ?
C5 C6 H6 119.7 . . ?
C6 C7 C2 121.9(3) . . ?
C6 C7 H7 119.1 . . ?
C2 C7 H7 119.1 . . ?
N2 C8 N1 115.9(3) . . ?
N2 C8 S1 124.9(2) . . ?
N1 C8 S1 119.2(2) . . ?
C10 C9 C14 120.0 . . ?
C10 C9 N2 123.34(15) . . ?
C14 C9 N2 116.59(15) . . ?
C11 C10 C9 120.0 . . ?
C11 C10 H10 120.0 . . ?
C9 C10 H10 120.0 . . ?
C10 C11 C12 120.0 . . ?
C10 C11 H11 120.0 . . ?
C12 C11 H11 120.0 . . ?
C11 C12 C13 120.0 . . ?
C11 C12 C15 120.73(17) . . ?
C13 C12 C15 119.26(17) . . ?
C14 C13 C12 120.0 . . ?
C14 C13 H13 120.0 . . ?
C12 C13 H13 120.0 . . ?
C13 C14 C9 120.0 . . ?
C13 C14 H14 120.0 . . ?
C9 C14 H14 120.0 . . ?
O3 C15 O4 121.5(3) . . ?
O3 C15 C12 119.8(3) . . ?
O4 C15 C12 118.7(3) . . ?
O3 C15 Co1 59.31(14) . 2 ?
O4 C15 Co1 62.67(15) . 2 ?
C12 C15 Co1 171.87(19) . 2 ?
C17 C16 N3 122.8(3) . . ?
C17 C16 H16 118.6 . . ?
N3 C16 H16 118.6 . . ?
C16 C17 C18 119.9(3) . . ?
C16 C17 H17 120.1 . . ?
C18 C17 H17 120.1 . . ?
C19 C18 C17 116.2(3) . . ?
C19 C18 C21 118.7(3) . . ?
C17 C18 C21 125.1(3) . . ?
C20 C19 C18 120.9(3) . . ?
C20 C19 H19 119.6 . . ?
C18 C19 H19 119.6 . . ?
N3 C20 C19 123.0(3) . . ?
N3 C20 H20 118.5 . . ?
C19 C20 H20 118.5 . . ?
C22 C21 C18 117.7(3) . . ?
C22 C21 H21 121.2 . . ?
C18 C21 H21 121.2 . . ?
C21 C22 C23 114.2(3) . . ?
C21 C22 H22 122.9 . . ?
C23 C22 H22 122.9 . . ?
C24 C23 C27 114.8(3) . . ?
C24 C23 C22 119.3(3) . . ?
C27 C23 C22 125.6(3) . . ?
C23 C24 C25 119.0(3) . . ?
C23 C24 H24 120.5 . . ?
C25 C24 H24 120.5 . . ?
N4 C25 C24 123.7(3) . . ?
N4 C25 H25 118.2 . . ?
C24 C25 H25 118.2 . . ?
N4 C26 C27 127.5(3) . . ?
N4 C26 H26 116.3 . . ?
C27 C26 H26 116.3 . . ?
C23 C27 C26 119.5(3) . . ?
C23 C27 H27 120.2 . . ?
C26 C27 H27 120.2 . . ?
O2 Co1 O1 101.02(8) . 7_556 ?
O2 Co1 N4 88.71(9) . 1_545 ?
O1 Co1 N4 87.76(9) 7_556 1_545 ?
O2 Co1 O3 101.01(9) . 2 ?
O1 Co1 O3 157.93(8) 7_556 2 ?
N4 Co1 O3 91.39(9) 1_545 2 ?
O2 Co1 N3 94.19(9) . . ?
O1 Co1 N3 93.59(9) 7_556 . ?
N4 Co1 N3 176.51(10) 1_545 . ?
O3 Co1 N3 86.15(9) 2 . ?
O2 Co1 O4 160.82(8) . 2 ?
O1 Co1 O4 98.15(8) 7_556 2 ?
N4 Co1 O4 91.39(9) 1_545 2 ?
O3 Co1 O4 59.81(8) 2 2 ?
N3 Co1 O4 85.23(9) . 2 ?
O2 Co1 C15 130.66(10) . 2 ?
O1 Co1 C15 128.30(9) 7_556 2 ?
N4 Co1 C15 93.81(9) 1_545 2 ?
O3 Co1 C15 29.75(9) 2 2 ?
N3 Co1 C15 82.83(9) . 2 ?
O4 Co1 C15 30.21(9) 2 2 ?
C8 N1 C5 129.4(3) . . ?
C8 N1 H1B 104.7 . . ?
C5 N1 H1B 104.4 . . ?
C8 N2 C9 130.1(2) . . ?
C8 N2 H2B 104.4 . . ?
C9 N2 H2B 105.3 . . ?
C20 N3 C16 117.2(3) . . ?
C20 N3 Co1 123.1(2) . . ?
C16 N3 Co1 119.6(2) . . ?
C26 N4 C25 113.7(3) . . ?
C26 N4 Co1 123.4(2) . 1_565 ?
C25 N4 Co1 121.9(2) . 1_565 ?
C1 O1 Co1 128.89(19) . 7_556 ?
C1 O2 Co1 139.54(18) . . ?
C15 O3 Co1 90.93(17) . 2 ?
C15 O4 Co1 87.13(18) . 2 ?
H1WA O1W H1WB 109.5 . . ?
H2WD O2W H2WA 109.5 . . ?
H3WA O3W H3WC 109.5 . . ?
H4WA O4W H4WB 109.5 . . ?
H5WD O5W H5WC 109.5 . . ?

loop_
_geom_bond_atom_site_label_1
_geom_bond_atom_site_label_2
_geom_bond_distance
_geom_bond_site_symmetry_2
_geom_bond_publ_flag
C1 O1 1.228(3) . ?
C1 O2 1.271(3) . ?
C1 C2 1.493(4) . ?
C2 C3 1.395(4) . ?
C2 C7 1.431(4) . ?
C3 C4 1.375(4) . ?
C3 H3 0.9300 . ?
C4 C5 1.423(4) . ?
C4 H4 0.9300 . ?
C5 C6 1.390(4) . ?
C5 N1 1.399(4) . ?
C6 C7 1.344(4) . ?
C6 H6 0.9300 . ?
C7 H7 0.9300 . ?
C8 N2 1.349(4) . ?
C8 N1 1.359(4) . ?
C8 S1 1.673(3) . ?
C9 C10 1.3900 . ?
C9 C14 1.3900 . ?
C9 N2 1.422(3) . ?
C10 C11 1.3900 . ?
C10 H10 0.9300 . ?
C11 C12 1.3900 . ?
C11 H11 0.9300 . ?
C12 C13 1.3900 . ?
C12 C15 1.500(3) . ?
C13 C14 1.3900 . ?
C13 H13 0.9300 . ?
C14 H14 0.9300 . ?
C15 O3 1.238(4) . ?
C15 O4 1.257(4) . ?
C15 Co1 2.495(3) 2 ?
C16 C17 1.357(4) . ?
C16 N3 1.364(4) . ?
C16 H16 0.9300 . ?
C17 C18 1.408(4) . ?
C17 H17 0.9300 . ?
C18 C19 1.375(5) . ?
C18 C21 1.498(4) . ?
C19 C20 1.374(4) . ?
C19 H19 0.9300 . ?
C20 N3 1.316(4) . ?
C20 H20 0.9300 . ?
C21 C22 1.438(5) . ?
C21 H21 0.9300 . ?
C22 C23 1.509(4) . ?
C22 H22 0.9300 . ?
C23 C24 1.370(4) . ?
C23 C27 1.377(4) . ?
C24 C25 1.402(4) . ?
C24 H24 0.9300 . ?
C25 N4 1.359(4) . ?
C25 H25 0.9300 . ?
C26 N4 1.233(4) . ?
C26 C27 1.383(5) . ?
C26 H26 0.9300 . ?
C27 H27 0.9300 . ?
Co1 O2 2.008(2) . ?
Co1 O1 2.0306(19) 7_556 ?
Co1 N4 2.146(2) 1_545 ?
Co1 O3 2.146(2) 2 ?
Co1 N3 2.178(2) . ?
Co1 O4 2.219(2) 2 ?
Co1 C15 2.495(3) 2 ?
N1 H1B 0.8999 . ?
N2 H2B 0.8998 . ?
N4 Co1 2.146(2) 1_565 ?
O1 Co1 2.0306(19) 7_556 ?
O3 Co1 2.146(2) 2 ?
O4 Co1 2.219(2) 2 ?
O1W H1WA 0.8501 . ?
O1W H1WB 0.8498 . ?
O2W H2WD 0.8501 . ?
O2W H2WA 0.8501 . ?
O3W H3WA 0.8500 . ?
O3W H3WC 0.8501 . ?
O4W H4WA 0.8500 . ?
O4W H4WB 0.8500 . ?
O5W H5WD 0.8500 . ?
O5W H5WC 0.8501 . ?

loop_
_geom_torsion_atom_site_label_1
_geom_torsion_atom_site_label_2
_geom_torsion_atom_site_label_3
_geom_torsion_atom_site_label_4
_geom_torsion
_geom_torsion_site_symmetry_1
_geom_torsion_site_symmetry_2
_geom_torsion_site_symmetry_3
_geom_torsion_site_symmetry_4
_geom_torsion_publ_flag
O1 C1 C2 C3 24.1(4) . . . . ?
O2 C1 C2 C3 -155.3(3) . . . . ?
O1 C1 C2 C7 -157.8(3) . . . . ?
O2 C1 C2 C7 22.8(4) . . . . ?
C7 C2 C3 C4 0.4(5) . . . . ?
C1 C2 C3 C4 178.6(3) . . . . ?
C2 C3 C4 C5 1.1(5) . . . . ?
C3 C4 C5 C6 0.5(5) . . . . ?
C3 C4 C5 N1 178.2(3) . . . . ?
N1 C5 C6 C7 178.7(3) . . . . ?
C4 C5 C6 C7 -3.9(5) . . . . ?
C5 C6 C7 C2 5.7(5) . . . . ?
C3 C2 C7 C6 -3.9(5) . . . . ?
C1 C2 C7 C6 177.9(3) . . . . ?
C14 C9 C10 C11 0.0 . . . . ?
N2 C9 C10 C11 -176.9(2) . . . . ?
C9 C10 C11 C12 0.0 . . . . ?
C10 C11 C12 C13 0.0 . . . . ?
C10 C11 C12 C15 -179.0(2) . . . . ?
C11 C12 C13 C14 0.0 . . . . ?
C15 C12 C13 C14 179.0(2) . . . . ?
C12 C13 C14 C9 0.0 . . . . ?
C10 C9 C14 C13 0.0 . . . . ?
N2 C9 C14 C13 177.1(2) . . . . ?
C11 C12 C15 O3 -176.0(2) . . . . ?
C13 C12 C15 O3 5.0(3) . . . . ?
C11 C12 C15 O4 5.4(3) . . . . ?
C13 C12 C15 O4 -173.6(2) . . . . ?
N3 C16 C17 C18 -0.7(5) . . . . ?
C16 C17 C18 C19 -0.8(5) . . . . ?
C16 C17 C18 C21 -179.0(3) . . . . ?
C17 C18 C19 C20 0.6(5) . . . . ?
C21 C18 C19 C20 179.0(3) . . . . ?
C18 C19 C20 N3 1.1(5) . . . . ?
C19 C18 C21 C22 164.8(3) . . . . ?
C17 C18 C21 C22 -17.0(5) . . . . ?
C18 C21 C22 C23 175.6(3) . . . . ?
C21 C22 C23 C24 133.9(4) . . . . ?
C21 C22 C23 C27 -40.1(5) . . . . ?
C27 C23 C24 C25 -9.7(6) . . . . ?
C22 C23 C24 C25 175.7(3) . . . . ?
C23 C24 C25 N4 -1.1(6) . . . . ?
C24 C23 C27 C26 10.2(6) . . . . ?
C22 C23 C27 C26 -175.6(4) . . . . ?
N4 C26 C27 C23 1.1(7) . . . . ?
N2 C8 N1 C5 -4.1(5) . . . . ?
S1 C8 N1 C5 179.4(3) . . . . ?
C6 C5 N1 C8 -40.6(5) . . . . ?
C4 C5 N1 C8 142.0(3) . . . . ?
N1 C8 N2 C9 166.3(3) . . . . ?
S1 C8 N2 C9 -17.4(5) . . . . ?
C10 C9 N2 C8 -24.8(4) . . . . ?
C14 C9 N2 C8 158.2(3) . . . . ?
C19 C20 N3 C16 -2.5(5) . . . . ?
C19 C20 N3 Co1 176.9(3) . . . . ?
C17 C16 N3 C20 2.4(5) . . . . ?
C17 C16 N3 Co1 -177.1(3) . . . . ?
O2 Co1 N3 C20 121.4(2) . . . . ?
O1 Co1 N3 C20 20.1(3) 7_556 . . . ?
O3 Co1 N3 C20 -137.8(3) 2 . . . ?
O4 Co1 N3 C20 -77.8(2) 2 . . . ?
C15 Co1 N3 C20 -108.1(3) 2 . . . ?
O2 Co1 N3 C16 -59.1(2) . . . . ?
O1 Co1 N3 C16 -160.5(2) 7_556 . . . ?
O3 Co1 N3 C16 41.6(2) 2 . . . ?
O4 Co1 N3 C16 101.6(2) 2 . . . ?
C15 Co1 N3 C16 71.3(2) 2 . . . ?
C27 C26 N4 C25 -11.9(6) . . . . ?
C27 C26 N4 Co1 179.9(3) . . . 1_565 ?
C24 C25 N4 C26 11.8(5) . . . . ?
C24 C25 N4 Co1 -179.8(3) . . . 1_565 ?
O2 C1 O1 Co1 6.0(4) . . . 7_556 ?
C2 C1 O1 Co1 -173.32(19) . . . 7_556 ?
O1 C1 O2 Co1 -95.0(4) . . . . ?
C2 C1 O2 Co1 84.3(4) . . . . ?
O1 Co1 O2 C1 99.8(3) 7_556 . . . ?
N4 Co1 O2 C1 -172.7(3) 1_545 . . . ?
O3 Co1 O2 C1 -81.6(3) 2 . . . ?
N3 Co1 O2 C1 5.3(3) . . . . ?
O4 Co1 O2 C1 -82.2(4) 2 . . . ?
C15 Co1 O2 C1 -78.8(3) 2 . . . ?
O4 C15 O3 Co1 8.0(3) . . . 2 ?
C12 C15 O3 Co1 -170.6(2) . . . 2 ?
O3 C15 O4 Co1 -7.7(3) . . . 2 ?
C12 C15 O4 Co1 170.9(2) . . . 2 ?
